data_3000597
loop_
_publ_author_name
'Pidburtnyi, Mykhailo'
'Calderon, Oliver'
'Aydogdu, Irfan'
'Trudel, Simon'
'Ponnurangam, Sathish'
'Paulson, Scott'
'Birss, Viola'

_publ_section_title
;
 Insights into structural ordering of LCFCr perovskites under reducing
 conditions
;
_journal_name_full 'To be published'
_chemical_formula_sum 'Ca2 Cr Fe2 La O7.5'
_chemical_name_systematic
;
Lanthanum dicalcium diiron monochromium octaoxide-red
;
_space_group_name_Hall 'P 2c -2'
_space_group_name_H-M_alt 'P m c 21'
_cell_angle_alpha 90.00000
_cell_angle_beta 90.00000
_cell_angle_gamma 90.00000
_cell_length_a 11.24904(51)
_cell_length_b 5.56546(21)
_cell_length_c 5.45965(18)
_cell_volume 341.81(2)
_diffrn_ambient_temperature 295
_diffrn_radiation_probe x-ray
_refine_ls_goodness_of_fit_all 1.4169
_cod_database_code 3000597

loop_
_diffrn_radiation_wavelength_id
_diffrn_radiation_wavelength
CuKa 1.542288

_cod_hold_until_date 2026-02-25
_cod_depositor_requested_release_date 2026-02-25

loop_
_atom_site_label
_atom_site_fract_x
_atom_site_fract_y
_atom_site_fract_z
? ? ? ?
